data_7048598
loop_
_publ_author_name
'Taakili, Rachid'
'Lepetit, Christine'
'Duhayon, Carine'
'Valyaev, Dmitry A.'
'Lugan, No\"el'
'Canac, Yves'

_publ_section_title
;
 Palladium(ii) pincer complexes of a C,C,C-NHC, diphosphonium bis(ylide)
 ligand.
;
_journal_issue 5
_journal_name_full 'Dalton transactions (Cambridge, England : 2003)'
_journal_page_first 1709
_journal_page_last 1721
_journal_paper_doi 10.1039/c8dt04316g
_journal_volume 48
_journal_year 2019
_chemical_formula_moiety 'C48 H48.45 Cl N2 P2 Pd, 2(C F3 O3 S), 2(C2 H3 N)'
_chemical_formula_sum 'C54 H54.45 Cl F6 N4 O6 P2 Pd S2'
_chemical_formula_weight 1237.82
_space_group_IT_number 2
_space_group_name_Hall '-P 1'
_space_group_name_H-M_alt 'P -1'
_symmetry_cell_setting triclinic
_symmetry_Int_Tables_number 2
_symmetry_space_group_name_Hall '-P 1'
_symmetry_space_group_name_H-M 'P -1'
_atom_sites_solution_hydrogens mixed
_audit_creation_date 2018-06-20T15:07:33-00:00
_audit_creation_method 'WinGX routine CIF_UPDATE'
_audit_update_record
;
2018-12-20 deposited with the CCDC.
2018-12-26 downloaded from the CCDC.
;
_cell_angle_alpha 88.0820(10)
_cell_angle_beta 73.5710(10)
_cell_angle_gamma 65.1440(10)
_cell_formula_units_Z 2
_cell_length_a 12.9726(6)
_cell_length_b 14.7721(7)
_cell_length_c 16.7001(8)
_cell_measurement_reflns_used 9999
_cell_measurement_temperature 100(2)
_cell_measurement_theta_max 36.29
_cell_measurement_theta_min 2.85
_cell_measurement_wavelength 0.71073
_cell_volume 2771.8(2)
_computing_data_collection 'Apex3 v2016.9-0 (Bruker, 2016)'
_computing_molecular_graphics 'Ortep-3 for Windows (Farrugia, 1997)'
_computing_publication_material 'WinGX publication routines (Farrugia, 1999)'
_computing_structure_refinement 'SHELXL-2014/7 (Sheldrick, 2014)'
_computing_structure_solution 'SIR92 (Altomare et al., 1994)'
_diffrn_ambient_temperature 100(2)
_diffrn_measured_fraction_theta_full 0.997
_diffrn_measured_fraction_theta_max 0.998
_diffrn_measurement_device_type 'Bruker APEX II'
_diffrn_measurement_method 'phi and omega scans'
_diffrn_radiation_monochromator graphite
_diffrn_radiation_probe x-ray
_diffrn_radiation_type MoK\a
_diffrn_radiation_wavelength 0.71073
_diffrn_reflns_av_R_equivalents 0.0415
_diffrn_reflns_av_unetI/netI 0.0217
_diffrn_reflns_Laue_measured_fraction_full 0.997
_diffrn_reflns_Laue_measured_fraction_max 0.998
_diffrn_reflns_limit_h_max 16
_diffrn_reflns_limit_h_min -16
_diffrn_reflns_limit_k_max 18
_diffrn_reflns_limit_k_min -18
_diffrn_reflns_limit_l_max 20
_diffrn_reflns_limit_l_min -20
_diffrn_reflns_number 74501
_diffrn_reflns_point_group_measured_fraction_full 0.997
_diffrn_reflns_point_group_measured_fraction_max 0.998
_diffrn_reflns_theta_full 25.242
_diffrn_reflns_theta_max 26.373
_diffrn_reflns_theta_min 2.846
_diffrn_standards_decay_% 0
_diffrn_standards_interval_count 0
_diffrn_standards_number 0
_exptl_absorpt_coefficient_mu 0.589
_exptl_absorpt_correction_T_max 0.7465
_exptl_absorpt_correction_T_min 0.6322
_exptl_absorpt_correction_type multi-scan
_exptl_absorpt_process_details
;
'SADABS, Sheldrick, Bruker, 2000'
;
_exptl_crystal_colour colourless
_exptl_crystal_density_diffrn 1.483
_exptl_crystal_density_method 'not measured'
_exptl_crystal_description block
_exptl_crystal_F_000 1266.9
_exptl_crystal_size_max 0.20
_exptl_crystal_size_mid 0.20
_exptl_crystal_size_min 0.15
_refine_diff_density_max 1.815
_refine_diff_density_min -0.59
_refine_diff_density_rms 0.077
_refine_ls_extinction_method none
_refine_ls_goodness_of_fit_ref 1.031
_refine_ls_hydrogen_treatment mixed
_refine_ls_matrix_type full
_refine_ls_number_parameters 712
_refine_ls_number_reflns 11316
_refine_ls_number_restraints 5
_refine_ls_restrained_S_all 1.03
_refine_ls_R_factor_all 0.0345
_refine_ls_R_factor_gt 0.0323
_refine_ls_shift/su_max 0.003
_refine_ls_shift/su_mean 0
_refine_ls_structure_factor_coef Fsqd
_refine_ls_weighting_details 'w=1/[\s^2^(Fo^2^)+(0.0434P)^2^+4.5916P] where P=(Fo^2^+2Fc^2^)/3'
_refine_ls_weighting_scheme calc
_refine_ls_wR_factor_gt 0.089
_refine_ls_wR_factor_ref 0.0914
_reflns_Friedel_coverage 0
_reflns_number_gt 10685
_reflns_number_total 11316
_reflns_threshold_expression 'I > 2\s(I)'
_cod_data_source_file c8dt04316g2.cif
_cod_data_source_block yc171102_3_0m
_cod_depositor_comments 'Adding full bibliography for 7048596--7048601.cif.'
_cod_database_code 7048598

loop_
_symmetry_equiv_pos_as_xyz
'x, y, z'
'-x, -y, -z'

loop_
_atom_site_label
_atom_site_type_symbol
_atom_site_fract_x
_atom_site_fract_y
_atom_site_fract_z
_atom_site_U_iso_or_equiv
_atom_site_adp_type
_atom_site_occupancy
_atom_site_site_symmetry_order
_atom_site_calc_flag
_atom_site_refinement_flags_posn
_atom_site_refinement_flags_adp
_atom_site_refinement_flags_occupancy
C1 C 0.16790(17) 0.09830(16) 0.74346(12) 0.0144(4) Uani 1 1 d . . .
C2 C 0.23368(18) -0.06288(16) 0.69293(13) 0.0166(4) Uani 1 1 d . . .
H2 H 0.276 -0.1231 0.6564 0.02 Uiso 1 1 calc R U .
C3 C 0.15455(18) -0.04822(16) 0.76920(13) 0.0180(4) Uani 1 1 d . . .
H3 H 0.1301 -0.0963 0.7969 0.022 Uiso 1 1 calc R U .
C4 C 0.31494(17) 0.04476(16) 0.60100(12) 0.0145(4) Uani 1 1 d . . .
H4A H 0.3916 -0.0155 0.5814 0.017 Uiso 1 1 calc R U .
H4B H 0.332 0.1016 0.6124 0.017 Uiso 1 1 calc R U .
C5 C 0.25350(17) 0.06797(16) 0.53254(12) 0.0143(4) Uani 1 1 d . . .
H5A H 0.1851 0.1349 0.5469 0.017 Uiso 1 1 calc R U .
H5B H 0.2233 0.0176 0.5279 0.017 Uiso 1 1 calc R U .
C6 C 0.34280(17) 0.06597(15) 0.44871(12) 0.0129(4) Uani 1 1 d . . .
H6A H 0.407 -0.0029 0.4324 0.015 Uiso 1 1 calc R U .
H6B H 0.3794 0.1108 0.4559 0.015 Uiso 1 1 calc R U .
C7 C 0.02836(19) 0.09622(18) 0.88063(13) 0.0200(4) Uani 1 1 d . . .
H7A H 0.0364 0.1557 0.8981 0.024 Uiso 1 1 calc R U .
H7B H 0.0442 0.0479 0.9231 0.024 Uiso 1 1 calc R U .
C8 C -0.09723(18) 0.12759(16) 0.87709(13) 0.0187(4) Uani 1 1 d . . .
H8A H -0.102 0.0713 0.8503 0.022 Uiso 1 1 calc R U .
H8B H -0.1184 0.1847 0.8426 0.022 Uiso 1 1 calc R U .
C9 C -0.18630(18) 0.15856(16) 0.96657(13) 0.0185(4) Uani 1 1 d . . .
H9A H -0.1419 0.1535 1.0072 0.022 Uiso 1 1 calc R U .
H9B H -0.2221 0.1104 0.9795 0.022 Uiso 1 1 calc R U .
C11 C 0.17847(18) 0.04506(16) 0.36985(12) 0.0145(4) Uani 1 1 d . . .
C12 C 0.2302(2) -0.05786(17) 0.34670(15) 0.0233(5) Uani 1 1 d . . .
H12 H 0.3143 -0.0948 0.3298 0.028 Uiso 1 1 calc R U .
C13 C 0.1578(2) -0.10566(19) 0.34852(17) 0.0291(5) Uani 1 1 d . . .
H13 H 0.1923 -0.1755 0.3317 0.035 Uiso 1 1 calc R U .
C14 C 0.0352(2) -0.05197(19) 0.37481(15) 0.0255(5) Uani 1 1 d . . .
H14 H -0.0139 -0.0848 0.3749 0.031 Uiso 1 1 calc R U .
C15 C -0.0158(2) 0.04899(19) 0.40094(15) 0.0239(5) Uani 1 1 d . . .
H15 H -0.1 0.0847 0.4209 0.029 Uiso 1 1 calc R U .
C16 C 0.05505(19) 0.09880(17) 0.39831(13) 0.0186(4) Uani 1 1 d . . .
H16 H 0.0199 0.1685 0.4157 0.022 Uiso 1 1 calc R U .
C21 C 0.19363(18) 0.23870(15) 0.37537(13) 0.0151(4) Uani 1 1 d . . .
C22 C 0.19354(19) 0.29961(17) 0.43727(14) 0.0205(4) Uani 1 1 d . . .
H22 H 0.2301 0.2708 0.4795 0.025 Uiso 1 1 calc R U .
C23 C 0.1391(2) 0.40340(18) 0.43638(17) 0.0286(5) Uani 1 1 d . . .
H23 H 0.1385 0.4458 0.4782 0.034 Uiso 1 1 calc R U .
C24 C 0.0859(2) 0.44493(18) 0.37480(17) 0.0309(6) Uani 1 1 d . . .
H24 H 0.0493 0.5157 0.3743 0.037 Uiso 1 1 calc R U .
C25 C 0.0858(2) 0.38389(19) 0.31392(16) 0.0296(5) Uani 1 1 d . . .
H25 H 0.0487 0.413 0.272 0.035 Uiso 1 1 calc R U .
C26 C 0.1392(2) 0.28058(17) 0.31347(14) 0.0221(4) Uani 1 1 d . . .
H26 H 0.1389 0.2388 0.2716 0.027 Uiso 1 1 calc R U .
C31 C 0.38741(17) 0.06777(15) 0.26682(12) 0.0133(4) Uani 1 1 d . . .
C32 C 0.49626(18) 0.06974(16) 0.25990(13) 0.0164(4) Uani 1 1 d . . .
H32 H 0.5117 0.0872 0.3081 0.02 Uiso 1 1 calc R U .
C33 C 0.58174(19) 0.04615(17) 0.18226(14) 0.0200(4) Uani 1 1 d . . .
H33 H 0.6563 0.0466 0.1775 0.024 Uiso 1 1 calc R U .
C34 C 0.5589(2) 0.02203(19) 0.11180(14) 0.0249(5) Uani 1 1 d . . .
H34 H 0.6179 0.0054 0.0588 0.03 Uiso 1 1 calc R U .
C35 C 0.4497(2) 0.0222(2) 0.11862(14) 0.0300(5) Uani 1 1 d . . .
H35 H 0.4338 0.0067 0.0699 0.036 Uiso 1 1 calc R U .
C36 C 0.3634(2) 0.04486(19) 0.19582(14) 0.0225(5) Uani 1 1 d . . .
H36 H 0.2888 0.0447 0.2002 0.027 Uiso 1 1 calc R U .
C41 C -0.37747(19) 0.29861(17) 0.90245(14) 0.0201(4) Uani 1 1 d . . .
C42 C -0.4203(2) 0.3901(2) 0.86915(18) 0.0314(5) Uani 1 1 d . . .
H42 H -0.4066 0.444 0.8857 0.038 Uiso 1 1 calc R U .
C43 C -0.4828(3) 0.4021(2) 0.8117(2) 0.0413(7) Uani 1 1 d . . .
H43 H -0.5116 0.4643 0.7885 0.05 Uiso 1 1 calc R U .
C44 C -0.5034(2) 0.3238(2) 0.78811(18) 0.0394(7) Uani 1 1 d . . .
H44 H -0.546 0.3323 0.7484 0.047 Uiso 1 1 calc R U .
C45 C -0.4626(2) 0.2336(2) 0.82188(17) 0.0341(6) Uani 1 1 d . . .
H45 H -0.4783 0.1805 0.8062 0.041 Uiso 1 1 calc R U .
C46 C -0.3985(2) 0.22001(19) 0.87881(16) 0.0263(5) Uani 1 1 d . . .
H46 H -0.3692 0.1575 0.9014 0.032 Uiso 1 1 calc R U .
C51 C -0.40880(19) 0.29948(16) 1.08260(14) 0.0191(4) Uani 1 1 d . . .
C52 C -0.5303(2) 0.33718(18) 1.09110(16) 0.0266(5) Uani 1 1 d . . .
H52 H -0.558 0.3542 1.0433 0.032 Uiso 1 1 calc R U .
C53 C -0.6102(2) 0.3495(2) 1.16988(18) 0.0355(6) Uani 1 1 d . . .
H53 H -0.6928 0.3744 1.1759 0.043 Uiso 1 1 calc R U .
C54 C -0.5704(2) 0.32593(19) 1.23966(17) 0.0341(6) Uani 1 1 d . . .
H54 H -0.6258 0.335 1.2934 0.041 Uiso 1 1 calc R U .
C55 C -0.4503(2) 0.28909(19) 1.23165(16) 0.0307(5) Uani 1 1 d . . .
H55 H -0.4235 0.2734 1.2799 0.037 Uiso 1 1 calc R U .
C56 C -0.3690(2) 0.27510(17) 1.15306(15) 0.0242(5) Uani 1 1 d . . .
H56 H -0.2865 0.2489 1.1474 0.029 Uiso 1 1 calc R U .
C61 C -0.2436(2) 0.37344(17) 0.97480(15) 0.0221(4) Uani 1 1 d . . .
C62 C -0.2558(3) 0.4250(2) 1.04745(18) 0.0341(6) Uani 1 1 d . . .
H62 H -0.3002 0.4158 1.1004 0.041 Uiso 1 1 calc R U .
C63 C -0.2026(3) 0.4901(2) 1.0422(2) 0.0467(8) Uani 1 1 d . . .
H63 H -0.2102 0.5253 1.0918 0.056 Uiso 1 1 calc R U .
C64 C -0.1387(3) 0.5038(2) 0.9655(2) 0.0459(8) Uani 1 1 d . . .
H64 H -0.1025 0.5484 0.9623 0.055 Uiso 1 1 calc R U .
C65 C -0.1270(3) 0.4531(2) 0.8930(2) 0.0401(7) Uani 1 1 d . . .
H65 H -0.0833 0.4635 0.8402 0.048 Uiso 1 1 calc R U .
C66 C -0.1786(2) 0.3874(2) 0.89674(17) 0.0307(5) Uani 1 1 d . . .
H66 H -0.1701 0.3521 0.847 0.037 Uiso 1 1 calc R U .
C67 C 0.2864(2) 0.2206(2) 0.79358(17) 0.0281(5) Uani 1 1 d D . .
C68A C 0.2067(3) 0.3231(2) 0.8086(2) 0.0285(9) Uani 0.889(10) 1 d D . P
C68B C 0.2642(18) 0.3086(16) 0.7497(14) 0.021(7) Uani 0.111(10) 1 d . . P
C69 C 0.1770(3) 0.3779(2) 0.7444(2) 0.0367(6) Uani 1 1 d D . .
C81 C 0.1772(3) 0.7044(2) 0.6734(2) 0.0451(7) Uani 1 1 d . . .
H81A H 0.1147 0.7588 0.7152 0.068 Uiso 1 1 calc R U .
H81B H 0.1412 0.6812 0.6393 0.068 Uiso 1 1 calc R U .
H81C H 0.2321 0.7289 0.6372 0.068 Uiso 1 1 calc R U .
C82 C 0.2412(3) 0.6230(2) 0.71524(18) 0.0363(6) Uani 1 1 d . . .
C91 C 0.2837(3) 0.5920(4) 0.3717(3) 0.0718(12) Uani 1 1 d . . .
H91A H 0.2494 0.597 0.3255 0.108 Uiso 1 1 calc R U .
H91B H 0.3388 0.5222 0.3724 0.108 Uiso 1 1 calc R U .
H91C H 0.3266 0.6342 0.3638 0.108 Uiso 1 1 calc R U .
C92 C 0.1912(3) 0.6248(2) 0.4489(2) 0.0451(7) Uani 1 1 d . . .
C101 C 0.5418(3) 0.63713(19) 0.47841(16) 0.0310(5) Uani 1 1 d . . .
C111 C 0.8956(2) 0.7511(2) 0.92373(16) 0.0297(5) Uani 1 1 d . . .
N1 N 0.24100(15) 0.02736(13) 0.67842(10) 0.0134(3) Uani 1 1 d . . .
N2 N 0.11577(15) 0.05028(14) 0.79941(11) 0.0156(3) Uani 1 1 d . . .
N3 N 0.2912(3) 0.5592(2) 0.7491(2) 0.0624(9) Uani 1 1 d . . .
N4 N 0.1164(3) 0.6493(3) 0.5103(2) 0.0592(8) Uani 1 1 d . . .
O4 O 0.35157(17) 0.80155(16) 0.50931(13) 0.0408(5) Uani 1 1 d . . .
O5 O 0.5312(2) 0.80045(17) 0.41411(15) 0.0585(7) Uani 1 1 d . . .
O6 O 0.50938(17) 0.79305(15) 0.56296(14) 0.0402(5) Uani 1 1 d . . .
O11 O 0.8162(2) 0.93975(16) 0.95877(15) 0.0519(6) Uani 1 1 d . . .
O12 O 0.91476(16) 0.87249(14) 0.81291(11) 0.0300(4) Uani 1 1 d . . .
O13 O 1.02947(17) 0.84173(16) 0.91069(11) 0.0345(4) Uani 1 1 d . . .
F1 F 0.97944(18) 0.67235(12) 0.87050(12) 0.0469(4) Uani 1 1 d . . .
F2 F 0.79181(17) 0.75979(15) 0.91869(14) 0.0525(5) Uani 1 1 d . . .
F3 F 0.9018(2) 0.72828(15) 1.00036(11) 0.0513(5) Uani 1 1 d . . .
F4 F 0.5216(2) 0.60391(14) 0.41461(12) 0.0551(5) Uani 1 1 d . . .
F5 F 0.4970(2) 0.60173(14) 0.54692(12) 0.0596(6) Uani 1 1 d . . .
F6 F 0.65901(17) 0.59856(14) 0.46332(13) 0.0557(5) Uani 1 1 d . . .
P1 P 0.27396(4) 0.10495(4) 0.36619(3) 0.01104(10) Uani 1 1 d . . .
P2 P -0.30399(5) 0.28318(4) 0.98119(3) 0.01588(11) Uani 1 1 d . . .
S1 S 0.91562(5) 0.86474(4) 0.89865(3) 0.02141(12) Uani 1 1 d . . .
S2 S 0.47623(5) 0.77316(4) 0.49210(4) 0.02598(13) Uani 1 1 d . . .
Cl1 Cl -0.01254(4) 0.29315(4) 0.68252(3) 0.01806(11) Uani 1 1 d . . .
Pd1 Pd 0.14538(2) 0.24204(2) 0.74625(2) 0.01667(6) Uani 1 1 d . . .
H67A H 0.294(3) 0.187(2) 0.8426(12) 0.05 Uiso 0.889(10) 1 d D U P
H67B H 0.352(2) 0.193(3) 0.7446(13) 0.05 Uiso 0.889(10) 1 d D U P
H68 H 0.155(3) 0.351(3) 0.8635(9) 0.05 Uiso 0.889(10) 1 d D U P
H69A H 0.115(2) 0.4440(11) 0.753(2) 0.05 Uiso 0.889(10) 1 d D U P
H69B H 0.233(2) 0.357(3) 0.6901(10) 0.05 Uiso 0.889(10) 1 d D U P

loop_
_atom_site_aniso_label
_atom_site_aniso_U_11
_atom_site_aniso_U_22
_atom_site_aniso_U_33
_atom_site_aniso_U_23
_atom_site_aniso_U_13
_atom_site_aniso_U_12
C1 0.0120(9) 0.0201(10) 0.0120(9) 0.0038(7) -0.0054(7) -0.0068(8)
C2 0.0155(9) 0.0173(10) 0.0185(10) 0.0042(8) -0.0060(8) -0.0079(8)
C3 0.0158(10) 0.0216(10) 0.0187(10) 0.0067(8) -0.0055(8) -0.0100(8)
C4 0.0134(9) 0.0210(10) 0.0112(9) 0.0044(7) -0.0034(7) -0.0096(8)
C5 0.0133(9) 0.0198(10) 0.0103(9) 0.0040(7) -0.0028(7) -0.0081(8)
C6 0.0120(9) 0.0172(9) 0.0109(9) 0.0039(7) -0.0042(7) -0.0073(8)
C7 0.0162(10) 0.0327(12) 0.0116(9) 0.0013(8) -0.0016(8) -0.0123(9)
C8 0.0151(10) 0.0198(10) 0.0162(10) 0.0010(8) -0.0031(8) -0.0036(8)
C9 0.0146(10) 0.0187(10) 0.0176(10) 0.0020(8) -0.0027(8) -0.0042(8)
C11 0.0156(9) 0.0191(10) 0.0126(9) 0.0046(7) -0.0050(7) -0.0107(8)
C12 0.0184(10) 0.0203(11) 0.0300(12) 0.0002(9) -0.0030(9) -0.0096(9)
C13 0.0306(13) 0.0232(12) 0.0355(13) -0.0009(10) -0.0042(11) -0.0168(10)
C14 0.0293(12) 0.0360(13) 0.0239(11) 0.0059(10) -0.0091(10) -0.0253(11)
C15 0.0177(10) 0.0338(13) 0.0247(11) 0.0077(9) -0.0083(9) -0.0144(10)
C16 0.0165(10) 0.0209(10) 0.0199(10) 0.0046(8) -0.0073(8) -0.0084(9)
C21 0.0126(9) 0.0134(9) 0.0166(10) 0.0037(7) -0.0010(7) -0.0053(8)
C22 0.0175(10) 0.0183(10) 0.0229(11) -0.0004(8) -0.0027(8) -0.0071(8)
C23 0.0246(12) 0.0184(11) 0.0374(14) -0.0049(10) -0.0004(10) -0.0092(9)
C24 0.0235(12) 0.0143(10) 0.0430(15) 0.0059(10) 0.0002(11) -0.0035(9)
C25 0.0261(12) 0.0232(12) 0.0320(13) 0.0140(10) -0.0080(10) -0.0050(10)
C26 0.0213(11) 0.0205(11) 0.0210(11) 0.0057(8) -0.0058(9) -0.0062(9)
C31 0.0127(9) 0.0135(9) 0.0115(9) 0.0030(7) -0.0024(7) -0.0044(7)
C32 0.0157(10) 0.0206(10) 0.0142(9) 0.0035(8) -0.0061(8) -0.0081(8)
C33 0.0126(9) 0.0266(11) 0.0197(10) 0.0054(9) -0.0037(8) -0.0084(9)
C34 0.0208(11) 0.0365(13) 0.0135(10) 0.0010(9) 0.0005(8) -0.0121(10)
C35 0.0287(12) 0.0529(16) 0.0131(10) -0.0024(10) -0.0039(9) -0.0228(12)
C36 0.0188(10) 0.0357(13) 0.0171(10) 0.0014(9) -0.0049(9) -0.0155(10)
C41 0.0134(9) 0.0217(11) 0.0212(10) 0.0008(8) -0.0040(8) -0.0046(8)
C42 0.0264(12) 0.0272(13) 0.0400(14) 0.0090(11) -0.0129(11) -0.0093(10)
C43 0.0322(14) 0.0440(16) 0.0480(17) 0.0216(14) -0.0208(13) -0.0120(13)
C44 0.0265(13) 0.0587(19) 0.0329(14) 0.0087(13) -0.0162(11) -0.0139(13)
C45 0.0248(12) 0.0426(15) 0.0344(14) -0.0058(12) -0.0106(11) -0.0123(11)
C46 0.0221(11) 0.0262(12) 0.0305(12) 0.0000(10) -0.0113(10) -0.0078(10)
C51 0.0185(10) 0.0143(10) 0.0202(10) -0.0003(8) 0.0016(8) -0.0074(8)
C52 0.0190(11) 0.0247(12) 0.0302(12) 0.0027(9) -0.0012(9) -0.0076(9)
C53 0.0198(12) 0.0321(14) 0.0413(15) 0.0049(11) 0.0046(11) -0.0074(10)
C54 0.0326(13) 0.0247(12) 0.0290(13) 0.0034(10) 0.0109(11) -0.0100(11)
C55 0.0384(14) 0.0241(12) 0.0222(12) 0.0025(9) -0.0003(10) -0.0123(11)
C56 0.0233(11) 0.0212(11) 0.0234(11) 0.0019(9) -0.0022(9) -0.0081(9)
C61 0.0208(11) 0.0190(10) 0.0282(12) 0.0042(9) -0.0060(9) -0.0110(9)
C62 0.0461(16) 0.0316(13) 0.0345(14) 0.0031(11) -0.0116(12) -0.0260(13)
C63 0.068(2) 0.0372(16) 0.0542(19) 0.0058(14) -0.0265(17) -0.0356(16)
C64 0.0478(17) 0.0325(15) 0.077(2) 0.0199(15) -0.0274(17) -0.0312(14)
C65 0.0338(14) 0.0355(15) 0.0541(18) 0.0195(13) -0.0089(13) -0.0216(12)
C66 0.0285(13) 0.0291(13) 0.0343(14) 0.0080(10) -0.0052(11) -0.0151(11)
C67 0.0265(12) 0.0317(13) 0.0339(13) 0.0009(10) -0.0139(10) -0.0165(11)
C68A 0.0307(17) 0.0295(15) 0.033(2) -0.0007(12) -0.0117(15) -0.0188(13)
C68B 0.020(11) 0.025(11) 0.025(14) -0.008(8) -0.007(10) -0.014(9)
C69 0.0383(15) 0.0290(14) 0.0534(18) 0.0095(12) -0.0182(13) -0.0218(13)
C81 0.0384(16) 0.0439(17) 0.0523(18) 0.0130(14) -0.0150(14) -0.0167(14)
C82 0.0366(14) 0.0360(15) 0.0370(15) -0.0005(12) -0.0135(12) -0.0141(12)
C91 0.0402(19) 0.089(3) 0.066(3) 0.021(2) -0.0113(18) -0.012(2)
C92 0.0497(18) 0.0423(17) 0.0500(19) 0.0085(14) -0.0208(16) -0.0223(15)
C101 0.0418(15) 0.0218(12) 0.0281(13) 0.0019(10) -0.0096(11) -0.0131(11)
C111 0.0379(14) 0.0317(13) 0.0279(12) 0.0073(10) -0.0096(11) -0.0231(12)
N1 0.0127(8) 0.0175(8) 0.0107(8) 0.0037(6) -0.0034(6) -0.0073(7)
N2 0.0121(8) 0.0226(9) 0.0123(8) 0.0045(7) -0.0034(6) -0.0081(7)
N3 0.070(2) 0.0543(18) 0.0549(18) 0.0061(15) -0.0344(17) -0.0093(16)
N4 0.0551(18) 0.063(2) 0.0513(18) -0.0110(15) -0.0058(15) -0.0234(16)
O4 0.0287(10) 0.0447(12) 0.0413(11) -0.0051(9) -0.0117(8) -0.0071(9)
O5 0.0700(16) 0.0339(11) 0.0505(14) 0.0116(10) 0.0133(12) -0.0229(11)
O6 0.0312(10) 0.0366(11) 0.0540(13) -0.0160(9) -0.0100(9) -0.0159(9)
O11 0.0472(13) 0.0332(11) 0.0558(14) -0.0139(10) 0.0236(11) -0.0224(10)
O12 0.0323(9) 0.0384(10) 0.0286(9) 0.0145(8) -0.0159(8) -0.0204(8)
O13 0.0406(11) 0.0572(12) 0.0269(9) 0.0183(8) -0.0182(8) -0.0365(10)
F1 0.0609(12) 0.0262(8) 0.0478(10) 0.0016(7) -0.0091(9) -0.0176(8)
F2 0.0487(11) 0.0554(11) 0.0787(14) 0.0208(10) -0.0246(10) -0.0430(10)
F3 0.0854(14) 0.0597(12) 0.0299(9) 0.0223(8) -0.0176(9) -0.0517(11)
F4 0.0830(15) 0.0401(10) 0.0486(11) -0.0108(8) -0.0243(10) -0.0282(10)
F5 0.0947(16) 0.0371(10) 0.0455(11) 0.0173(8) -0.0098(10) -0.0349(11)
F6 0.0407(10) 0.0393(10) 0.0628(12) -0.0085(9) -0.0144(9) 0.0059(8)
P1 0.0107(2) 0.0125(2) 0.0102(2) 0.00259(17) -0.00291(18) -0.00546(19)
P2 0.0133(2) 0.0150(2) 0.0176(3) 0.00028(19) -0.0017(2) -0.0061(2)
S1 0.0230(3) 0.0242(3) 0.0196(3) 0.0022(2) -0.0013(2) -0.0156(2)
S2 0.0263(3) 0.0181(3) 0.0292(3) 0.0005(2) -0.0006(2) -0.0102(2)
Cl1 0.0195(2) 0.0111(2) 0.0299(3) 0.00865(19) -0.0183(2) -0.00590(18)
Pd1 0.01609(9) 0.01790(9) 0.01691(9) 0.00216(6) -0.00503(6) -0.00807(7)

loop_
_atom_type_symbol
_atom_type_description
_atom_type_scat_dispersion_real
_atom_type_scat_dispersion_imag
_atom_type_scat_source
C C 0.0033 0.0016 'International Tables Vol C Tables 4.2.6.8 and 6.1.1.4'
H H 0 0 'International Tables Vol C Tables 4.2.6.8 and 6.1.1.4'
N N 0.0061 0.0033 'International Tables Vol C Tables 4.2.6.8 and 6.1.1.4'
O O 0.0106 0.006 'International Tables Vol C Tables 4.2.6.8 and 6.1.1.4'
F F 0.0171 0.0103 'International Tables Vol C Tables 4.2.6.8 and 6.1.1.4'
P P 0.1023 0.0942 'International Tables Vol C Tables 4.2.6.8 and 6.1.1.4'
S S 0.1246 0.1234 'International Tables Vol C Tables 4.2.6.8 and 6.1.1.4'
Cl Cl 0.1484 0.1585 'International Tables Vol C Tables 4.2.6.8 and 6.1.1.4'
Pd Pd -0.9988 1.0072 'International Tables Vol C Tables 4.2.6.8 and 6.1.1.4'

loop_
_geom_angle_atom_site_label_1
_geom_angle_atom_site_label_2
_geom_angle_atom_site_label_3
_geom_angle
N2 C1 N1 104.08(18)
N2 C1 Pd1 131.24(15)
N1 C1 Pd1 124.64(14)
C3 C2 N1 106.33(19)
C3 C2 H2 126.8
N1 C2 H2 126.8
C2 C3 N2 106.79(18)
C2 C3 H3 126.6
N2 C3 H3 126.6
N1 C4 C5 111.33(16)
N1 C4 H4A 109.4
C5 C4 H4A 109.4
N1 C4 H4B 109.4
C5 C4 H4B 109.4
H4A C4 H4B 108
C4 C5 C6 109.22(16)
C4 C5 H5A 109.8
C6 C5 H5A 109.8
C4 C5 H5B 109.8
C6 C5 H5B 109.8
H5A C5 H5B 108.3
C5 C6 P1 112.22(13)
C5 C6 H6A 109.2
P1 C6 H6A 109.2
C5 C6 H6B 109.2
P1 C6 H6B 109.2
H6A C6 H6B 107.9
N2 C7 C8 111.50(17)
N2 C7 H7A 109.3
C8 C7 H7A 109.3
N2 C7 H7B 109.3
C8 C7 H7B 109.3
H7A C7 H7B 108
C7 C8 C9 110.48(17)
C7 C8 H8A 109.6
C9 C8 H8A 109.6
C7 C8 H8B 109.6
C9 C8 H8B 109.6
H8A C8 H8B 108.1
C8 C9 P2 114.46(15)
C8 C9 H9A 108.6
P2 C9 H9A 108.6
C8 C9 H9B 108.6
P2 C9 H9B 108.6
H9A C9 H9B 107.6
C16 C11 C12 120.50(19)
C16 C11 P1 121.03(16)
C12 C11 P1 118.43(16)
C13 C12 C11 119.4(2)
C13 C12 H12 120.3
C11 C12 H12 120.3
C14 C13 C12 120.2(2)
C14 C13 H13 119.9
C12 C13 H13 119.9
C15 C14 C13 120.3(2)
C15 C14 H14 119.8
C13 C14 H14 119.8
C14 C15 C16 120.4(2)
C14 C15 H15 119.8
C16 C15 H15 119.8
C15 C16 C11 119.1(2)
C15 C16 H16 120.4
C11 C16 H16 120.4
C22 C21 C26 120.7(2)
C22 C21 P1 121.68(16)
C26 C21 P1 117.37(16)
C21 C22 C23 119.1(2)
C21 C22 H22 120.5
C23 C22 H22 120.5
C24 C23 C22 120.3(2)
C24 C23 H23 119.9
C22 C23 H23 119.9
C25 C24 C23 120.3(2)
C25 C24 H24 119.9
C23 C24 H24 119.9
C24 C25 C26 120.6(2)
C24 C25 H25 119.7
C26 C25 H25 119.7
C25 C26 C21 119.1(2)
C25 C26 H26 120.4
C21 C26 H26 120.4
C36 C31 C32 120.27(19)
C36 C31 P1 119.99(16)
C32 C31 P1 119.54(15)
C33 C32 C31 119.65(19)
C33 C32 H32 120.2
C31 C32 H32 120.2
C34 C33 C32 120.3(2)
C34 C33 H33 119.9
C32 C33 H33 119.9
C33 C34 C35 119.9(2)
C33 C34 H34 120.1
C35 C34 H34 120.1
C36 C35 C34 120.7(2)
C36 C35 H35 119.7
C34 C35 H35 119.7
C35 C36 C31 119.2(2)
C35 C36 H36 120.4
C31 C36 H36 120.4
C46 C41 C42 120.2(2)
C46 C41 P2 119.09(18)
C42 C41 P2 120.58(19)
C43 C42 C41 119.6(3)
C43 C42 H42 120.2
C41 C42 H42 120.2
C44 C43 C42 120.1(3)
C44 C43 H43 119.9
C42 C43 H43 119.9
C45 C44 C43 120.3(3)
C45 C44 H44 119.8
C43 C44 H44 119.8
C44 C45 C46 120.2(3)
C44 C45 H45 119.9
C46 C45 H45 119.9
C45 C46 C41 119.5(2)
C45 C46 H46 120.2
C41 C46 H46 120.2
C56 C51 C52 119.9(2)
C56 C51 P2 119.90(17)
C52 C51 P2 120.19(18)
C53 C52 C51 119.5(2)
C53 C52 H52 120.2
C51 C52 H52 120.2
C54 C53 C52 120.4(2)
C54 C53 H53 119.8
C52 C53 H53 119.8
C53 C54 C55 120.4(2)
C53 C54 H54 119.8
C55 C54 H54 119.8
C54 C55 C56 120.0(3)
C54 C55 H55 120
C56 C55 H55 120
C55 C56 C51 119.9(2)
C55 C56 H56 120.1
C51 C56 H56 120.1
C62 C61 C66 120.2(2)
C62 C61 P2 120.08(19)
C66 C61 P2 119.59(19)
C63 C62 C61 119.6(3)
C63 C62 H62 120.2
C61 C62 H62 120.2
C64 C63 C62 120.1(3)
C64 C63 H63 119.9
C62 C63 H63 119.9
C63 C64 C65 120.5(3)
C63 C64 H64 119.8
C65 C64 H64 119.8
C64 C65 C66 120.4(3)
C64 C65 H65 119.8
C66 C65 H65 119.8
C65 C66 C61 119.2(3)
C65 C66 H66 120.4
C61 C66 H66 120.4
C68A C67 C68B 41.9(9)
C68A C67 Pd1 71.53(15)
C68B C67 Pd1 72.9(7)
C68A C67 H67A 115(2)
C68B C67 H67A 152(2)
Pd1 C67 H67A 121(2)
C68A C67 H67B 123(2)
C68B C67 H67B 82(3)
Pd1 C67 H67B 101(2)
H67A C67 H67B 116(3)
C68B C68A C69 57.6(12)
C68B C68A C67 70.2(12)
C69 C68A C67 121.2(3)
C68B C68A Pd1 78.5(10)
C69 C68A Pd1 75.09(17)
C67 C68A Pd1 69.38(14)
C68B C68A H68 166(3)
C69 C68A H68 116(2)
C67 C68A H68 120(2)
Pd1 C68A H68 113(2)
C68A C68B C69 76.1(14)
C68A C68B C67 67.9(13)
C69 C68B C67 134.4(18)
C68A C68B Pd1 74.1(11)
C69 C68B Pd1 76.4(9)
C67 C68B Pd1 67.8(8)
C68A C68B H69B 121(2)
C69 C68B H69B 45.4(11)
C67 C68B H69B 150(2)
Pd1 C68B H69B 87(2)
C68B C69 C68A 46.3(11)
C68B C69 Pd1 72.1(9)
C68A C69 Pd1 68.23(16)
C68B C69 H69A 160(3)
C68A C69 H69A 123(2)
Pd1 C69 H69A 123(2)
C68B C69 H69B 72(3)
C68A C69 H69B 118(2)
Pd1 C69 H69B 93(3)
H69A C69 H69B 116(3)
C82 C81 H81A 109.5
C82 C81 H81B 109.5
H81A C81 H81B 109.5
C82 C81 H81C 109.5
H81A C81 H81C 109.5
H81B C81 H81C 109.5
N3 C82 C81 179.3(4)
C92 C91 H91A 109.5
C92 C91 H91B 109.5
H91A C91 H91B 109.5
C92 C91 H91C 109.5
H91A C91 H91C 109.5
H91B C91 H91C 109.5
N4 C92 C91 178.3(4)
F4 C101 F5 108.0(2)
F4 C101 F6 107.1(2)
F5 C101 F6 108.3(2)
F4 C101 S2 111.75(19)
F5 C101 S2 110.38(18)
F6 C101 S2 111.14(19)
F2 C111 F3 108.1(2)
F2 C111 F1 106.8(2)
F3 C111 F1 107.0(2)
F2 C111 S1 111.60(19)
F3 C111 S1 111.81(18)
F1 C111 S1 111.32(17)
C1 N1 C2 111.53(17)
C1 N1 C4 124.37(17)
C2 N1 C4 124.06(17)
C1 N2 C3 111.27(17)
C1 N2 C7 124.78(18)
C3 N2 C7 123.94(18)
C11 P1 C21 111.25(10)
C11 P1 C31 109.01(9)
C21 P1 C31 107.55(9)
C11 P1 C6 109.12(9)
C21 P1 C6 110.74(10)
C31 P1 C6 109.11(9)
C41 P2 C61 109.73(11)
C41 P2 C51 109.12(10)
C61 P2 C51 110.26(11)
C41 P2 C9 109.87(10)
C61 P2 C9 109.67(11)
C51 P2 C9 108.17(10)
O11 S1 O12 115.84(14)
O11 S1 O13 114.84(14)
O12 S1 O13 114.32(11)
O11 S1 C111 102.95(12)
O12 S1 C111 103.44(11)
O13 S1 C111 102.98(12)
O5 S2 O4 115.05(16)
O5 S2 O6 114.92(16)
O4 S2 O6 114.05(12)
O5 S2 C101 104.23(13)
O4 S2 C101 103.73(13)
O6 S2 C101 102.74(12)
C1 Pd1 C67 97.00(9)
C1 Pd1 C68A 133.03(10)
C67 Pd1 C68A 39.08(11)
C1 Pd1 C68B 132.0(6)
C67 Pd1 C68B 39.3(6)
C68A Pd1 C68B 27.4(6)
C1 Pd1 C69 163.26(10)
C67 Pd1 C69 68.33(11)
C68A Pd1 C69 36.69(11)
C68B Pd1 C69 31.5(6)
C1 Pd1 Cl1 92.57(6)
C67 Pd1 Cl1 169.64(7)
C68A Pd1 Cl1 132.87(8)
C68B Pd1 Cl1 130.3(6)
C69 Pd1 Cl1 101.62(8)

loop_
_geom_bond_atom_site_label_1
_geom_bond_atom_site_label_2
_geom_bond_distance
C1 N2 1.355(3)
C1 N1 1.355(3)
C1 Pd1 2.018(2)
C2 C3 1.347(3)
C2 N1 1.384(3)
C2 H2 0.95
C3 N2 1.384(3)
C3 H3 0.95
C4 N1 1.463(2)
C4 C5 1.523(3)
C4 H4A 0.99
C4 H4B 0.99
C5 C6 1.536(3)
C5 H5A 0.99
C5 H5B 0.99
C6 P1 1.7998(19)
C6 H6A 0.99
C6 H6B 0.99
C7 N2 1.460(3)
C7 C8 1.513(3)
C7 H7A 0.99
C7 H7B 0.99
C8 C9 1.550(3)
C8 H8A 0.99
C8 H8B 0.99
C9 P2 1.799(2)
C9 H9A 0.99
C9 H9B 0.99
C11 C16 1.395(3)
C11 C12 1.395(3)
C11 P1 1.788(2)
C12 C13 1.387(3)
C12 H12 0.95
C13 C14 1.385(4)
C13 H13 0.95
C14 C15 1.379(4)
C14 H14 0.95
C15 C16 1.390(3)
C15 H15 0.95
C16 H16 0.95
C21 C22 1.392(3)
C21 C26 1.397(3)
C21 P1 1.792(2)
C22 C23 1.394(3)
C22 H22 0.95
C23 C24 1.383(4)
C23 H23 0.95
C24 C25 1.382(4)
C24 H24 0.95
C25 C26 1.385(3)
C25 H25 0.95
C26 H26 0.95
C31 C36 1.394(3)
C31 C32 1.397(3)
C31 P1 1.795(2)
C32 C33 1.387(3)
C32 H32 0.95
C33 C34 1.383(3)
C33 H33 0.95
C34 C35 1.388(3)
C34 H34 0.95
C35 C36 1.387(3)
C35 H35 0.95
C36 H36 0.95
C41 C46 1.392(3)
C41 C42 1.393(3)
C41 P2 1.788(2)
C42 C43 1.385(4)
C42 H42 0.95
C43 C44 1.385(5)
C43 H43 0.95
C44 C45 1.379(4)
C44 H44 0.95
C45 C46 1.389(3)
C45 H45 0.95
C46 H46 0.95
C51 C56 1.392(3)
C51 C52 1.399(3)
C51 P2 1.796(2)
C52 C53 1.387(4)
C52 H52 0.95
C53 C54 1.381(4)
C53 H53 0.95
C54 C55 1.384(4)
C54 H54 0.95
C55 C56 1.389(3)
C55 H55 0.95
C56 H56 0.95
C61 C62 1.389(4)
C61 C66 1.399(3)
C61 P2 1.796(2)
C62 C63 1.388(4)
C62 H62 0.95
C63 C64 1.376(5)
C63 H63 0.95
C64 C65 1.383(5)
C64 H64 0.95
C65 C66 1.383(4)
C65 H65 0.95
C66 H66 0.95
C67 C68A 1.411(4)
C67 C68B 1.43(2)
C67 Pd1 2.094(2)
C67 H67A 0.9500(10)
C67 H67B 0.9500(10)
C68A C68B 1.02(2)
C68A C69 1.365(4)
C68A Pd1 2.123(3)
C68A H68 0.9500(10)
C68B C69 1.19(2)
C68B Pd1 2.163(19)
C68B H69B 1.27(4)
C69 Pd1 2.209(3)
C69 H69A 0.9500(10)
C69 H69B 0.9501(11)
C81 C82 1.434(4)
C81 H81A 0.98
C81 H81B 0.98
C81 H81C 0.98
C82 N3 1.134(4)
C91 C92 1.420(5)
C91 H91A 0.98
C91 H91B 0.98
C91 H91C 0.98
C92 N4 1.136(4)
C101 F4 1.321(3)
C101 F5 1.327(3)
C101 F6 1.329(3)
C101 S2 1.816(3)
C111 F2 1.324(3)
C111 F3 1.328(3)
C111 F1 1.336(3)
C111 S1 1.822(3)
O4 S2 1.431(2)
O5 S2 1.431(2)
O6 S2 1.445(2)
O11 S1 1.428(2)
O12 S1 1.4354(18)
O13 S1 1.4417(19)
Cl1 Pd1 2.4039(5)

loop_
_geom_torsion_atom_site_label_1
_geom_torsion_atom_site_label_2
_geom_torsion_atom_site_label_3
_geom_torsion_atom_site_label_4
_geom_torsion
N1 C2 C3 N2 -0.1(2)
N1 C4 C5 C6 -169.44(16)
C4 C5 C6 P1 -174.17(14)
N2 C7 C8 C9 170.01(18)
C7 C8 C9 P2 123.66(18)
C16 C11 C12 C13 3.0(3)
P1 C11 C12 C13 -179.55(19)
C11 C12 C13 C14 -1.4(4)
C12 C13 C14 C15 -1.3(4)
C13 C14 C15 C16 2.3(4)
C14 C15 C16 C11 -0.8(3)
C12 C11 C16 C15 -1.9(3)
P1 C11 C16 C15 -179.33(16)
C26 C21 C22 C23 -0.5(3)
P1 C21 C22 C23 173.85(17)
C21 C22 C23 C24 0.1(3)
C22 C23 C24 C25 0.3(4)
C23 C24 C25 C26 -0.3(4)
C24 C25 C26 C21 -0.1(4)
C22 C21 C26 C25 0.5(3)
P1 C21 C26 C25 -174.06(18)
C36 C31 C32 C33 -1.7(3)
P1 C31 C32 C33 -176.61(16)
C31 C32 C33 C34 0.8(3)
C32 C33 C34 C35 0.5(4)
C33 C34 C35 C36 -1.0(4)
C34 C35 C36 C31 0.2(4)
C32 C31 C36 C35 1.2(3)
P1 C31 C36 C35 176.1(2)
C46 C41 C42 C43 -0.7(4)
P2 C41 C42 C43 -176.3(2)
C41 C42 C43 C44 0.5(4)
C42 C43 C44 C45 0.4(4)
C43 C44 C45 C46 -1.1(4)
C44 C45 C46 C41 1.0(4)
C42 C41 C46 C45 -0.1(4)
P2 C41 C46 C45 175.67(19)
C56 C51 C52 C53 -0.2(4)
P2 C51 C52 C53 -179.9(2)
C51 C52 C53 C54 0.7(4)
C52 C53 C54 C55 -0.4(4)
C53 C54 C55 C56 -0.4(4)
C54 C55 C56 C51 0.9(4)
C52 C51 C56 C55 -0.5(3)
P2 C51 C56 C55 179.07(18)
C66 C61 C62 C63 -0.3(4)
P2 C61 C62 C63 176.1(2)
C61 C62 C63 C64 0.3(5)
C62 C63 C64 C65 0.0(5)
C63 C64 C65 C66 -0.5(5)
C64 C65 C66 C61 0.5(4)
C62 C61 C66 C65 -0.1(4)
P2 C61 C66 C65 -176.5(2)
Pd1 C67 C68A C68B -84.7(11)
C68B C67 C68A C69 28.0(11)
Pd1 C67 C68A C69 -56.7(2)
C68B C67 C68A Pd1 84.7(11)
C67 C68A C68B C69 151.6(10)
Pd1 C68A C68B C69 79.5(7)
C69 C68A C68B C67 -151.6(10)
Pd1 C68A C68B C67 -72.0(4)
C69 C68A C68B Pd1 -79.5(7)
C67 C68A C68B Pd1 72.0(4)
Pd1 C67 C68B C68A 81.2(8)
C68A C67 C68B C69 -40.3(17)
Pd1 C67 C68B C69 40.8(19)
C68A C67 C68B Pd1 -81.2(8)
C67 C68B C69 C68A 38.2(16)
Pd1 C68B C69 C68A 76.7(9)
C68A C68B C69 Pd1 -76.7(9)
C67 C68B C69 Pd1 -38.5(17)
C67 C68A C69 C68B -31.6(12)
Pd1 C68A C69 C68B -85.6(12)
C68B C68A C69 Pd1 85.6(12)
C67 C68A C69 Pd1 54.1(2)
N2 C1 N1 C2 0.7(2)
Pd1 C1 N1 C2 -177.18(14)
N2 C1 N1 C4 178.41(17)
Pd1 C1 N1 C4 0.5(3)
C3 C2 N1 C1 -0.4(2)
C3 C2 N1 C4 -178.07(18)
C5 C4 N1 C1 -95.7(2)
C5 C4 N1 C2 81.7(2)
N1 C1 N2 C3 -0.8(2)
Pd1 C1 N2 C3 176.90(15)
N1 C1 N2 C7 -179.82(17)
Pd1 C1 N2 C7 -2.1(3)
C2 C3 N2 C1 0.6(2)
C2 C3 N2 C7 179.63(18)
C8 C7 N2 C1 98.8(2)
C8 C7 N2 C3 -80.1(2)
C16 C11 P1 C21 -15.3(2)
C12 C11 P1 C21 167.18(17)
C16 C11 P1 C31 -133.78(17)
C12 C11 P1 C31 48.74(19)
C16 C11 P1 C6 107.14(18)
C12 C11 P1 C6 -70.34(19)
C22 C21 P1 C11 124.44(18)
C26 C21 P1 C11 -61.02(19)
C22 C21 P1 C31 -116.24(18)
C26 C21 P1 C31 58.30(18)
C22 C21 P1 C6 2.9(2)
C26 C21 P1 C6 177.44(16)
C36 C31 P1 C11 30.6(2)
C32 C31 P1 C11 -154.47(16)
C36 C31 P1 C21 -90.11(19)
C32 C31 P1 C21 84.80(18)
C36 C31 P1 C6 149.71(18)
C32 C31 P1 C6 -35.38(19)
C5 C6 P1 C11 -44.99(17)
C5 C6 P1 C21 77.79(16)
C5 C6 P1 C31 -164.01(14)
C46 C41 P2 C61 160.52(18)
C42 C41 P2 C61 -23.7(2)
C46 C41 P2 C51 -78.6(2)
C42 C41 P2 C51 97.2(2)
C46 C41 P2 C9 39.9(2)
C42 C41 P2 C9 -144.40(19)
C62 C61 P2 C41 136.4(2)
C66 C61 P2 C41 -47.2(2)
C62 C61 P2 C51 16.2(2)
C66 C61 P2 C51 -167.41(19)
C62 C61 P2 C9 -102.8(2)
C66 C61 P2 C9 73.6(2)
C56 C51 P2 C41 169.52(18)
C52 C51 P2 C41 -10.9(2)
C56 C51 P2 C61 -69.9(2)
C52 C51 P2 C61 109.73(19)
C56 C51 P2 C9 50.0(2)
C52 C51 P2 C9 -130.36(19)
C8 C9 P2 C41 53.07(19)
C8 C9 P2 C61 -67.62(18)
C8 C9 P2 C51 172.10(16)
F2 C111 S1 O11 58.2(2)
F3 C111 S1 O11 -63.0(2)
F1 C111 S1 O11 177.4(2)
F2 C111 S1 O12 -62.8(2)
F3 C111 S1 O12 175.97(19)
F1 C111 S1 O12 56.4(2)
F2 C111 S1 O13 177.91(19)
F3 C111 S1 O13 56.7(2)
F1 C111 S1 O13 -62.9(2)
F4 C101 S2 O5 -59.2(2)
F5 C101 S2 O5 -179.4(2)
F6 C101 S2 O5 60.4(2)
F4 C101 S2 O4 61.6(2)
F5 C101 S2 O4 -58.6(2)
F6 C101 S2 O4 -178.82(19)
F4 C101 S2 O6 -179.4(2)
F5 C101 S2 O6 60.4(2)
F6 C101 S2 O6 -59.8(2)
